data_4332507
loop_
_publ_author_name
'Chandrasekaran, P.'
'Mague, Joel T.'
'Balakrishna, Maravanji S.'

_publ_section_title
;
 Copper(I) Coordination Polymers [{Cu(\m-X)}2{RP(\m-NtBu)}2]n(R =
 OC6H4OMe-o; X = Cl, Br, and I) and Their Reversible Conversion into
 Mononuclear Complexes [CuX{(RP(\m-NtBu))2}2]:&#x00A0; Synthesis and
 Structural Characterization
;
_journal_issue 17
_journal_name_full 'Inorganic Chemistry'
_journal_page_first 6678
_journal_page_last 6683
_journal_paper_doi 10.1021/ic060464j
_journal_volume 45
_journal_year 2006
_chemical_formula_moiety 'C44 H64 Br Cu N4 O8 P4'
_chemical_formula_sum 'C44 H64 Br Cu N4 O8 P4'
_chemical_formula_weight 1044.32
_chemical_name_systematic
; 
 Bromobis(1,3-di-tert-butyl-2,4-bis(2-methoxyphenoxy)
-[1,3,2,4]-diazadiphosphetidine)copper(I)  
;
_space_group_IT_number 4
_symmetry_cell_setting monoclinic
_symmetry_space_group_name_Hall 'P 2yb'
_symmetry_space_group_name_H-M 'P 1 21 1'
_atom_sites_solution_hydrogens geom
_atom_sites_solution_primary direct
_atom_sites_solution_secondary difmap
_audit_creation_method SHELXL-97
_cell_angle_alpha 90.00
_cell_angle_beta 96.547(2)
_cell_angle_gamma 90.00
_cell_formula_units_Z 2
_cell_length_a 9.607(1)
_cell_length_b 18.694(2)
_cell_length_c 14.084(2)
_cell_measurement_reflns_used 6099
_cell_measurement_temperature 100(2)
_cell_measurement_theta_max 28.22
_cell_measurement_theta_min 2.44
_cell_volume 2512.9(5)
_computing_cell_refinement 'Bruker SMART (Bruker-AXS, 2000)'
_computing_data_collection 'Bruker SMART (Bruker-AXS, 2000)'
_computing_data_reduction 'Bruker SAINT+ (Bruker-AXS, 2004)'
_computing_molecular_graphics 'Bruker SHELXTL (Bruker-AXS, 2000a)'
_computing_publication_material 'Bruker SHELXTL (Bruker-AXS, 2000a)'
_computing_structure_refinement 'SHELXL-97 (Sheldrick, 1997)'
_computing_structure_solution 'SHELXS-97 (Sheldrick, 1997)'
_diffrn_ambient_temperature 100(2)
_diffrn_measured_fraction_theta_full 0.969
_diffrn_measured_fraction_theta_max 0.969
_diffrn_measurement_device_type 'Bruker-AXS Smart APEX CCD area detector'
_diffrn_measurement_method 'phi and omega scans'
_diffrn_radiation_monochromator graphite
_diffrn_radiation_source 'fine-focus sealed tube'
_diffrn_radiation_type MoK\a
_diffrn_radiation_wavelength 0.71073
_diffrn_reflns_av_R_equivalents 0.0375
_diffrn_reflns_av_sigmaI/netI 0.0785
_diffrn_reflns_limit_h_max 12
_diffrn_reflns_limit_h_min -12
_diffrn_reflns_limit_k_max 24
_diffrn_reflns_limit_k_min -24
_diffrn_reflns_limit_l_max 18
_diffrn_reflns_limit_l_min -18
_diffrn_reflns_number 22523
_diffrn_reflns_theta_full 28.28
_diffrn_reflns_theta_max 28.28
_diffrn_reflns_theta_min 1.46
_exptl_absorpt_coefficient_mu 1.409
_exptl_absorpt_correction_T_max 0.9215
_exptl_absorpt_correction_T_min 0.7327
_exptl_absorpt_correction_type multi-scan
_exptl_absorpt_process_details 'SADABS (Sheldrick, 2002)'
_exptl_crystal_colour Colorless
_exptl_crystal_density_diffrn 1.380
_exptl_crystal_density_method 'not measured'
_exptl_crystal_description Plate
_exptl_crystal_F_000 1088
_exptl_crystal_size_max 0.14
_exptl_crystal_size_mid 0.12
_exptl_crystal_size_min 0.06
_refine_diff_density_max 0.949
_refine_diff_density_min -0.339
_refine_diff_density_rms 0.079
_refine_ls_abs_structure_details 'Flack H D (1983), Acta Cryst. A39, 876-881'
_refine_ls_abs_structure_Flack 0.002(5)
_refine_ls_extinction_method none
_refine_ls_goodness_of_fit_ref 0.979
_refine_ls_hydrogen_treatment constr
_refine_ls_matrix_type full
_refine_ls_number_parameters 582
_refine_ls_number_reflns 11429
_refine_ls_number_restraints 4
_refine_ls_restrained_S_all 0.986
_refine_ls_R_factor_all 0.0499
_refine_ls_R_factor_gt 0.0418
_refine_ls_shift/su_max 0.001
_refine_ls_shift/su_mean 0.000
_refine_ls_structure_factor_coef Fsqd
_refine_ls_weighting_details 'calc w=1/[\s^2^(Fo^2^)+(0.0119P)^2^+0.0000P] where P=(Fo^2^+2Fc^2^)/3'
_refine_ls_weighting_scheme calc
_refine_ls_wR_factor_gt 0.0811
_refine_ls_wR_factor_ref 0.0844
_reflns_number_gt 9970
_reflns_number_total 11429
_reflns_threshold_expression >2\s(I)
_cod_data_source_file ic060464jsup4.cif
_cod_data_source_block msb193
_cod_depositor_comments
;
The following automatic conversions were performed:

'_symmetry_cell_setting' value 'Monoclinic' changed to 'monoclinic'
according to /home/saulius/struct/CIF-dictionaries/cif_core.dic
dictionary named 'cif_core.dic' version 2.4.2 from 2011-04-26.

Automatic conversion script
Id: cif_fix_values 1891 2012-01-12 08:04:46Z andrius 
;
_cod_original_cell_volume 2512.7(5)
_cod_original_sg_symbol_H-M P2(1)
_cod_database_code 4332507

loop_
_symmetry_equiv_pos_as_xyz
'x, y, z'
'-x, y+1/2, -z'

loop_
_atom_site_label
_atom_site_type_symbol
_atom_site_fract_x
_atom_site_fract_y
_atom_site_fract_z
_atom_site_U_iso_or_equiv
_atom_site_adp_type
_atom_site_occupancy
_atom_site_symmetry_multiplicity
_atom_site_calc_flag
_atom_site_refinement_flags
_atom_site_disorder_assembly
_atom_site_disorder_group
Cu Cu 0.07085(4) 0.500648(19) 0.24074(3) 0.01577(9) Uani 1 1 d . . .
Br Br -0.13027(4) 0.431788(19) 0.19493(2) 0.02830(10) Uani 1 1 d . . .
P1 P 0.09588(9) 0.56961(5) 0.11367(6) 0.01430(17) Uani 1 1 d . . .
P2 P -0.09780(9) 0.59636(4) -0.02081(6) 0.01488(17) Uani 1 1 d . . .
P3 P 0.19175(8) 0.50058(5) 0.38338(5) 0.01590(16) Uani 1 1 d . . .
P4 P 0.33394(9) 0.40360(5) 0.47771(6) 0.01912(19) Uani 1 1 d . . .
O1 O 0.2518(2) 0.60394(12) 0.11492(15) 0.0177(5) Uani 1 1 d . . .
O2 O 0.4556(2) 0.53982(13) 0.04035(17) 0.0260(6) Uani 1 1 d . . .
O3 O -0.0406(2) 0.64717(12) -0.10570(15) 0.0176(5) Uani 1 1 d . . .
O4 O -0.2241(3) 0.56544(13) -0.21918(16) 0.0255(5) Uani 1 1 d . . .
O5 O 0.1818(3) 0.58262(12) 0.41967(15) 0.0248(6) Uani 1 1 d . . .
O6 O -0.0431(3) 0.65010(14) 0.45601(17) 0.0293(6) Uani 1 1 d . . .
O7 O 0.4292(2) 0.43276(13) 0.57646(14) 0.0185(5) Uani 1 1 d . . .
O8 O 0.5935(3) 0.31814(14) 0.5497(2) 0.0341(7) Uani 1 1 d . . .
N1 N 0.0414(3) 0.53976(14) 0.00260(18) 0.0158(6) Uani 1 1 d . . .
N2 N -0.0229(3) 0.63469(14) 0.08378(18) 0.0144(5) Uani 1 1 d . . .
N3 N 0.3591(3) 0.47206(16) 0.40134(19) 0.0239(7) Uani 1 1 d . A .
N4 N 0.1733(3) 0.44535(14) 0.47561(18) 0.0153(6) Uani 1 1 d . . .
C1 C 0.0709(4) 0.47170(17) -0.0461(2) 0.0179(7) Uani 1 1 d . . .
C2 C 0.1731(3) 0.42800(19) 0.0206(2) 0.0224(7) Uani 1 1 d . . .
H2A H 0.1295 0.4153 0.0779 0.034 Uiso 1 1 calc R . .
H2B H 0.2579 0.4562 0.0389 0.034 Uiso 1 1 calc R . .
H2C H 0.1979 0.3843 -0.0121 0.034 Uiso 1 1 calc R . .
C3 C -0.0652(4) 0.43066(19) -0.0707(2) 0.0248(8) Uani 1 1 d . . .
H3A H -0.1046 0.4180 -0.0118 0.037 Uiso 1 1 calc R . .
H3B H -0.0466 0.3870 -0.1056 0.037 Uiso 1 1 calc R . .
H3C H -0.1321 0.4606 -0.1107 0.037 Uiso 1 1 calc R . .
C4 C 0.1352(4) 0.4906(2) -0.1374(2) 0.0249(8) Uani 1 1 d . . .
H4A H 0.1539 0.4465 -0.1716 0.037 Uiso 1 1 calc R . .
H4B H 0.2232 0.5166 -0.1208 0.037 Uiso 1 1 calc R . .
H4C H 0.0698 0.5206 -0.1784 0.037 Uiso 1 1 calc R . .
C5 C -0.0935(4) 0.68247(17) 0.1472(2) 0.0196(7) Uani 1 1 d . . .
C6 C 0.0160(4) 0.7105(2) 0.2253(3) 0.0285(9) Uani 1 1 d . . .
H6A H 0.0587 0.6702 0.2624 0.043 Uiso 1 1 calc R . .
H6B H -0.0290 0.7426 0.2676 0.043 Uiso 1 1 calc R . .
H6C H 0.0885 0.7367 0.1960 0.043 Uiso 1 1 calc R . .
C7 C -0.1572(4) 0.74376(19) 0.0861(3) 0.0288(9) Uani 1 1 d . . .
H7A H -0.0843 0.7668 0.0535 0.043 Uiso 1 1 calc R . .
H7B H -0.1976 0.7788 0.1269 0.043 Uiso 1 1 calc R . .
H7C H -0.2308 0.7252 0.0386 0.043 Uiso 1 1 calc R . .
C8 C -0.2098(4) 0.6427(2) 0.1922(3) 0.0293(9) Uani 1 1 d . . .
H8A H -0.2786 0.6240 0.1415 0.044 Uiso 1 1 calc R . .
H8B H -0.2561 0.6758 0.2325 0.044 Uiso 1 1 calc R . .
H8C H -0.1688 0.6030 0.2313 0.044 Uiso 1 1 calc R . .
C9 C 0.3062(3) 0.63849(19) 0.0391(2) 0.0193(7) Uani 1 1 d . . .
C10 C 0.2582(4) 0.70439(19) 0.0060(2) 0.0239(8) Uani 1 1 d . . .
H10 H 0.1811 0.7264 0.0312 0.029 Uiso 1 1 calc R . .
C11 C 0.3240(4) 0.7385(2) -0.0651(3) 0.0308(9) Uani 1 1 d . . .
H11 H 0.2916 0.7837 -0.0891 0.037 Uiso 1 1 calc R . .
C12 C 0.4365(4) 0.7059(2) -0.1000(3) 0.0334(9) Uani 1 1 d . . .
H12 H 0.4815 0.7292 -0.1481 0.040 Uiso 1 1 calc R . .
C13 C 0.4849(4) 0.6404(2) -0.0665(3) 0.0295(9) Uani 1 1 d . . .
H13 H 0.5635 0.6192 -0.0908 0.035 Uiso 1 1 calc R . .
C14 C 0.4191(4) 0.6049(2) 0.0030(2) 0.0229(8) Uani 1 1 d . . .
C15 C 0.5557(4) 0.4983(2) -0.0046(3) 0.0328(9) Uani 1 1 d . . .
H15A H 0.5255 0.4948 -0.0733 0.049 Uiso 1 1 calc R . .
H15B H 0.5621 0.4502 0.0234 0.049 Uiso 1 1 calc R . .
H15C H 0.6476 0.5215 0.0056 0.049 Uiso 1 1 calc R . .
C16 C -0.1384(3) 0.67902(18) -0.1727(2) 0.0185(7) Uani 1 1 d . . .
C17 C -0.1331(4) 0.75196(18) -0.1839(2) 0.0227(8) Uani 1 1 d . . .
H17 H -0.0669 0.7794 -0.1439 0.027 Uiso 1 1 calc R . .
C18 C -0.2245(4) 0.7856(2) -0.2538(3) 0.0288(9) Uani 1 1 d . . .
H18 H -0.2190 0.8359 -0.2629 0.035 Uiso 1 1 calc R . .
C19 C -0.3229(4) 0.7458(2) -0.3095(3) 0.0298(9) Uani 1 1 d . . .
H19 H -0.3882 0.7688 -0.3552 0.036 Uiso 1 1 calc R . .
C20 C -0.3270(4) 0.6723(2) -0.2991(2) 0.0250(8) Uani 1 1 d . . .
H20 H -0.3945 0.6450 -0.3383 0.030 Uiso 1 1 calc R . .
C21 C -0.2335(3) 0.63802(19) -0.2319(2) 0.0198(7) Uani 1 1 d . . .
C22 C -0.3149(4) 0.5215(2) -0.2819(3) 0.0325(9) Uani 1 1 d . . .
H22A H -0.4126 0.5339 -0.2758 0.049 Uiso 1 1 calc R . .
H22B H -0.2986 0.4711 -0.2650 0.049 Uiso 1 1 calc R . .
H22C H -0.2958 0.5294 -0.3480 0.049 Uiso 1 1 calc R . .
C23 C 0.4769(4) 0.4859(2) 0.3441(2) 0.0284(9) Uani 1 1 d D . .
C24 C 0.4707(5) 0.5685(3) 0.3168(3) 0.0273(11) Uani 0.731(4) 1 d PD A 1
H24A H 0.4864 0.5974 0.3751 0.041 Uiso 0.731(4) 1 calc PR A 1
H24B H 0.3785 0.5798 0.2829 0.041 Uiso 0.731(4) 1 calc PR A 1
H24C H 0.5435 0.5793 0.2755 0.041 Uiso 0.731(4) 1 calc PR A 1
C25 C 0.4525(5) 0.4452(3) 0.2504(3) 0.0268(11) Uani 0.731(4) 1 d PD A 1
H25A H 0.4554 0.3937 0.2632 0.040 Uiso 0.731(4) 1 calc PR A 1
H25B H 0.5258 0.4577 0.2102 0.040 Uiso 0.731(4) 1 calc PR A 1
H25C H 0.3607 0.4580 0.2172 0.040 Uiso 0.731(4) 1 calc PR A 1
C26 C 0.6111(5) 0.4707(3) 0.4003(4) 0.0302(11) Uani 0.731(4) 1 d PD A 1
H26A H 0.6156 0.4199 0.4174 0.045 Uiso 0.731(4) 1 calc PR A 1
H26B H 0.6201 0.4997 0.4586 0.045 Uiso 0.731(4) 1 calc PR A 1
H26C H 0.6876 0.4823 0.3624 0.045 Uiso 0.731(4) 1 calc PR A 1
C24A C 0.5724(14) 0.5356(8) 0.4058(9) 0.0273(11) Uani 0.269(4) 1 d PD A 2
H24D H 0.5301 0.5834 0.4054 0.041 Uiso 0.269(4) 1 calc PR A 2
H24E H 0.6632 0.5385 0.3806 0.041 Uiso 0.269(4) 1 calc PR A 2
H24F H 0.5858 0.5173 0.4714 0.041 Uiso 0.269(4) 1 calc PR A 2
C25A C 0.4516(14) 0.4959(9) 0.2461(8) 0.0268(11) Uani 0.269(4) 1 d PD A 2
H25D H 0.3935 0.5386 0.2326 0.040 Uiso 0.269(4) 1 calc PR A 2
H25E H 0.4025 0.4540 0.2169 0.040 Uiso 0.269(4) 1 calc PR A 2
H25F H 0.5408 0.5020 0.2196 0.040 Uiso 0.269(4) 1 calc PR A 2
C26A C 0.5734(14) 0.4108(7) 0.3559(10) 0.0302(11) Uani 0.269(4) 1 d PD A 2
H26D H 0.5240 0.3723 0.3187 0.045 Uiso 0.269(4) 1 calc PR A 2
H26E H 0.5884 0.3970 0.4234 0.045 Uiso 0.269(4) 1 calc PR A 2
H26F H 0.6641 0.4193 0.3323 0.045 Uiso 0.269(4) 1 calc PR A 2
C27 C 0.0448(3) 0.41227(18) 0.5073(2) 0.0212(7) Uani 1 1 d . . .
C28 C -0.0647(4) 0.4699(2) 0.5105(4) 0.0421(11) Uani 1 1 d . . .
H28A H -0.0821 0.4929 0.4477 0.063 Uiso 1 1 calc R . .
H28B H -0.0312 0.5057 0.5585 0.063 Uiso 1 1 calc R . .
H28C H -0.1518 0.4486 0.5273 0.063 Uiso 1 1 calc R . .
C29 C -0.0096(4) 0.3525(2) 0.4389(3) 0.0330(10) Uani 1 1 d . . .
H29A H -0.0905 0.3294 0.4627 0.050 Uiso 1 1 calc R . .
H29B H 0.0646 0.3170 0.4347 0.050 Uiso 1 1 calc R . .
H29C H -0.0379 0.3726 0.3754 0.050 Uiso 1 1 calc R . .
C30 C 0.0852(4) 0.3812(2) 0.6062(3) 0.0378(10) Uani 1 1 d . . .
H30A H 0.1205 0.4194 0.6501 0.057 Uiso 1 1 calc R . .
H30B H 0.1583 0.3450 0.6031 0.057 Uiso 1 1 calc R . .
H30C H 0.0028 0.3591 0.6292 0.057 Uiso 1 1 calc R . .
C31 C 0.1777(4) 0.60537(18) 0.5138(2) 0.0204(7) Uani 1 1 d . . .
C32 C 0.2871(4) 0.59429(18) 0.5846(2) 0.0229(8) Uani 1 1 d . . .
H32 H 0.3692 0.5699 0.5709 0.028 Uiso 1 1 calc R . .
C33 C 0.2755(4) 0.61927(18) 0.6762(3) 0.0254(8) Uani 1 1 d . . .
H33 H 0.3500 0.6119 0.7256 0.031 Uiso 1 1 calc R . .
C34 C 0.1560(4) 0.65472(19) 0.6956(2) 0.0240(8) Uani 1 1 d . . .
H34 H 0.1488 0.6714 0.7585 0.029 Uiso 1 1 calc R . .
C35 C 0.0461(4) 0.66641(19) 0.6241(2) 0.0235(8) Uani 1 1 d . . .
H35 H -0.0362 0.6906 0.6380 0.028 Uiso 1 1 calc R . .
C36 C 0.0583(4) 0.64223(18) 0.5323(2) 0.0221(7) Uani 1 1 d . . .
C37 C -0.1813(4) 0.6693(2) 0.4759(3) 0.0353(10) Uani 1 1 d . . .
H37A H -0.2145 0.6344 0.5201 0.053 Uiso 1 1 calc R . .
H37B H -0.2447 0.6696 0.4162 0.053 Uiso 1 1 calc R . .
H37C H -0.1791 0.7170 0.5049 0.053 Uiso 1 1 calc R . .
C38 C 0.4632(4) 0.38408(18) 0.6496(2) 0.0195(7) Uani 1 1 d . . .
C39 C 0.4175(4) 0.3973(2) 0.7375(2) 0.0230(8) Uani 1 1 d . . .
H39 H 0.3630 0.4387 0.7463 0.028 Uiso 1 1 calc R . .
C40 C 0.4506(4) 0.3506(2) 0.8128(3) 0.0351(10) Uani 1 1 d . . .
H40 H 0.4198 0.3604 0.8732 0.042 Uiso 1 1 calc R . .
C41 C 0.5267(5) 0.2910(2) 0.8008(3) 0.0425(11) Uani 1 1 d . . .
H41 H 0.5459 0.2581 0.8521 0.051 Uiso 1 1 calc R . .
C42 C 0.5769(4) 0.2776(2) 0.7133(3) 0.0389(11) Uani 1 1 d . . .
H42 H 0.6321 0.2362 0.7058 0.047 Uiso 1 1 calc R . .
C43 C 0.5470(4) 0.3244(2) 0.6369(3) 0.0277(8) Uani 1 1 d . . .
C44 C 0.6595(5) 0.2520(2) 0.5292(4) 0.0512(13) Uani 1 1 d . . .
H44A H 0.7469 0.2466 0.5718 0.077 Uiso 1 1 calc R . .
H44B H 0.6802 0.2521 0.4626 0.077 Uiso 1 1 calc R . .
H44C H 0.5966 0.2121 0.5391 0.077 Uiso 1 1 calc R . .

loop_
_atom_site_aniso_label
_atom_site_aniso_U_11
_atom_site_aniso_U_22
_atom_site_aniso_U_33
_atom_site_aniso_U_23
_atom_site_aniso_U_13
_atom_site_aniso_U_12
Cu 0.0166(2) 0.0195(2) 0.01126(18) 0.00123(17) 0.00215(15) 0.00077(17)
Br 0.02280(19) 0.0406(2) 0.02121(18) 0.00242(17) 0.00116(14) -0.01208(17)
P1 0.0151(4) 0.0174(4) 0.0104(4) 0.0007(3) 0.0017(3) 0.0000(3)
P2 0.0155(4) 0.0180(4) 0.0112(4) 0.0010(3) 0.0014(3) -0.0001(3)
P3 0.0173(4) 0.0208(4) 0.0098(4) 0.0003(4) 0.0023(3) -0.0028(4)
P4 0.0196(4) 0.0245(5) 0.0132(4) -0.0027(4) 0.0015(3) 0.0023(4)
O1 0.0149(11) 0.0272(12) 0.0115(11) 0.0027(9) 0.0032(9) -0.0023(10)
O2 0.0224(13) 0.0331(14) 0.0245(13) 0.0010(11) 0.0110(11) 0.0019(11)
O3 0.0190(12) 0.0202(12) 0.0138(11) 0.0036(9) 0.0018(9) -0.0007(10)
O4 0.0309(14) 0.0255(13) 0.0182(12) 0.0019(10) -0.0058(10) -0.0054(11)
O5 0.0464(16) 0.0179(13) 0.0112(11) -0.0007(9) 0.0079(11) -0.0070(11)
O6 0.0320(15) 0.0394(15) 0.0155(13) 0.0010(11) -0.0010(11) -0.0003(12)
O7 0.0233(12) 0.0209(11) 0.0109(10) 0.0005(10) 0.0003(9) 0.0019(11)
O8 0.0339(16) 0.0311(15) 0.0389(17) -0.0057(13) 0.0107(13) 0.0099(12)
N1 0.0172(14) 0.0192(14) 0.0108(13) -0.0022(11) 0.0010(11) -0.0013(11)
N2 0.0162(14) 0.0149(13) 0.0122(13) -0.0013(11) 0.0021(10) -0.0002(11)
N3 0.0168(14) 0.0416(18) 0.0132(14) 0.0053(13) 0.0017(11) -0.0043(13)
N4 0.0164(13) 0.0176(14) 0.0124(13) 0.0015(11) 0.0038(10) -0.0023(11)
C1 0.0228(18) 0.0155(16) 0.0155(16) -0.0026(13) 0.0025(14) 0.0032(14)
C2 0.0233(18) 0.0210(17) 0.0233(17) -0.0045(15) 0.0043(14) 0.0024(16)
C3 0.0261(18) 0.0215(17) 0.0259(18) -0.0047(16) -0.0012(15) 0.0021(16)
C4 0.0272(19) 0.031(2) 0.0170(17) -0.0049(15) 0.0053(14) 0.0019(16)
C5 0.0239(18) 0.0186(17) 0.0175(18) -0.0022(14) 0.0079(14) 0.0043(14)
C6 0.037(2) 0.029(2) 0.0183(19) -0.0071(15) 0.0016(16) 0.0046(17)
C7 0.038(2) 0.0251(19) 0.024(2) 0.0014(16) 0.0070(17) 0.0104(17)
C8 0.034(2) 0.030(2) 0.028(2) 0.0003(16) 0.0194(17) 0.0022(17)
C9 0.0168(17) 0.0301(19) 0.0108(16) -0.0018(14) 0.0012(13) -0.0095(15)
C10 0.0253(19) 0.031(2) 0.0148(18) -0.0024(15) 0.0011(14) -0.0089(16)
C11 0.035(2) 0.033(2) 0.023(2) 0.0064(17) -0.0049(16) -0.0129(18)
C12 0.039(2) 0.044(2) 0.0184(19) -0.0009(17) 0.0094(17) -0.019(2)
C13 0.024(2) 0.043(2) 0.023(2) -0.0017(17) 0.0074(15) -0.0145(18)
C14 0.0204(18) 0.033(2) 0.0155(17) -0.0038(15) 0.0002(14) -0.0102(16)
C15 0.029(2) 0.037(2) 0.034(2) -0.007(2) 0.0145(16) -0.0010(19)
C16 0.0224(18) 0.0240(18) 0.0099(16) 0.0047(13) 0.0055(13) 0.0010(14)
C17 0.030(2) 0.0228(18) 0.0156(17) 0.0008(14) 0.0036(15) 0.0027(15)
C18 0.039(2) 0.0228(19) 0.026(2) 0.0052(16) 0.0075(18) 0.0048(17)
C19 0.026(2) 0.040(2) 0.023(2) 0.0112(17) 0.0045(16) 0.0104(18)
C20 0.0226(19) 0.035(2) 0.0171(18) 0.0035(16) 0.0024(14) -0.0018(16)
C21 0.0187(17) 0.0267(18) 0.0151(16) 0.0011(14) 0.0069(13) -0.0027(15)
C22 0.037(2) 0.030(2) 0.028(2) -0.0049(16) -0.0078(18) -0.0052(17)
C23 0.0232(19) 0.044(3) 0.0205(18) -0.0058(16) 0.0117(15) -0.0130(17)
C24 0.022(2) 0.035(3) 0.026(3) 0.000(2) 0.006(2) -0.008(2)
C25 0.023(2) 0.037(3) 0.022(2) -0.006(2) 0.0078(18) -0.001(3)
C26 0.026(3) 0.043(3) 0.022(3) 0.003(2) 0.008(2) 0.002(2)
C24A 0.022(2) 0.035(3) 0.026(3) 0.000(2) 0.006(2) -0.008(2)
C25A 0.023(2) 0.037(3) 0.022(2) -0.006(2) 0.0078(18) -0.001(3)
C26A 0.026(3) 0.043(3) 0.022(3) 0.003(2) 0.008(2) 0.002(2)
C27 0.0209(18) 0.0255(19) 0.0180(17) 0.0028(14) 0.0052(14) -0.0015(14)
C28 0.023(2) 0.037(2) 0.070(3) 0.009(2) 0.019(2) -0.0045(18)
C29 0.032(2) 0.035(2) 0.032(2) -0.0010(18) 0.0030(18) -0.0165(18)
C30 0.035(2) 0.059(3) 0.020(2) 0.0081(18) 0.0051(17) -0.020(2)
C31 0.031(2) 0.0185(17) 0.0124(16) 0.0007(13) 0.0060(14) -0.0102(15)
C32 0.029(2) 0.0203(17) 0.0209(18) -0.0030(14) 0.0090(15) -0.0052(15)
C33 0.030(2) 0.028(2) 0.0175(18) -0.0029(15) -0.0003(15) -0.0030(16)
C34 0.032(2) 0.0259(19) 0.0149(17) -0.0057(14) 0.0064(15) -0.0049(16)
C35 0.030(2) 0.0237(18) 0.0174(18) 0.0012(14) 0.0039(15) -0.0033(15)
C36 0.0283(19) 0.0211(17) 0.0169(17) 0.0044(14) 0.0025(14) -0.0077(15)
C37 0.030(2) 0.051(3) 0.024(2) -0.0009(19) -0.0003(17) -0.0022(19)
C38 0.0188(17) 0.0188(17) 0.0198(18) 0.0040(13) -0.0024(14) -0.0035(14)
C39 0.0210(18) 0.0312(19) 0.0160(17) -0.0009(15) -0.0015(14) -0.0068(15)
C40 0.037(2) 0.047(3) 0.021(2) 0.0077(18) -0.0026(17) -0.017(2)
C41 0.040(3) 0.041(3) 0.042(3) 0.021(2) -0.012(2) -0.009(2)
C42 0.027(2) 0.025(2) 0.062(3) 0.010(2) -0.007(2) 0.0049(17)
C43 0.0211(19) 0.028(2) 0.033(2) 0.0016(17) -0.0032(16) 0.0015(16)
C44 0.035(3) 0.038(3) 0.085(4) -0.009(2) 0.021(3) 0.011(2)

loop_
_atom_type_symbol
_atom_type_description
_atom_type_scat_dispersion_real
_atom_type_scat_dispersion_imag
_atom_type_scat_source
C C 0.0033 0.0016 'International Tables Vol C Tables 4.2.6.8 and 6.1.1.4'
H H 0.0000 0.0000 'International Tables Vol C Tables 4.2.6.8 and 6.1.1.4'
N N 0.0061 0.0033 'International Tables Vol C Tables 4.2.6.8 and 6.1.1.4'
O O 0.0106 0.0060 'International Tables Vol C Tables 4.2.6.8 and 6.1.1.4'
P P 0.1023 0.0942 'International Tables Vol C Tables 4.2.6.8 and 6.1.1.4'
Cu Cu 0.3201 1.2651 'International Tables Vol C Tables 4.2.6.8 and 6.1.1.4'
Br Br -0.2901 2.4595 'International Tables Vol C Tables 4.2.6.8 and 6.1.1.4'

loop_
_geom_angle_atom_site_label_1
_geom_angle_atom_site_label_2
_geom_angle_atom_site_label_3
_geom_angle
P3 Cu P1 129.44(4)
P3 Cu Br 125.56(3)
P1 Cu Br 104.81(3)
O1 P1 N1 109.16(12)
O1 P1 N2 108.28(13)
N1 P1 N2 82.98(13)
O1 P1 Cu 113.62(9)
N1 P1 Cu 120.01(10)
N2 P1 Cu 118.86(10)
O1 P1 P2 121.57(9)
N1 P1 P2 41.66(9)
N2 P1 P2 42.08(9)
Cu P1 P2 124.80(4)
O3 P2 N1 100.15(13)
O3 P2 N2 103.70(12)
N1 P2 N2 81.43(13)
O3 P2 P1 111.84(9)
N1 P2 P1 41.03(9)
N2 P2 P1 41.14(9)
O5 P3 N4 108.74(12)
O5 P3 N3 109.94(15)
N4 P3 N3 82.69(14)
O5 P3 Cu 104.06(9)
N4 P3 Cu 127.79(10)
N3 P3 Cu 122.13(10)
O5 P3 P4 123.71(9)
N4 P3 P4 42.24(9)
N3 P3 P4 41.56(10)
Cu P3 P4 132.13(5)
O7 P4 N3 100.19(13)
O7 P4 N4 105.73(12)
N3 P4 N4 80.84(13)
O7 P4 P3 114.37(9)
N3 P4 P3 40.93(10)
N4 P4 P3 40.98(9)
C9 O1 P1 126.67(19)
C14 O2 C15 118.1(3)
C16 O3 P2 118.59(19)
C21 O4 C22 117.5(3)
C31 O5 P3 126.6(2)
C36 O6 C37 117.7(3)
C38 O7 P4 117.8(2)
C43 O8 C44 117.1(3)
C1 N1 P1 130.9(2)
C1 N1 P2 128.8(2)
P1 N1 P2 97.31(14)
C5 N2 P1 128.8(2)
C5 N2 P2 126.3(2)
P1 N2 P2 96.78(13)
C23 N3 P3 129.5(2)
C23 N3 P4 130.1(2)
P3 N3 P4 97.50(15)
C27 N4 P3 130.4(2)
C27 N4 P4 125.1(2)
P3 N4 P4 96.77(13)
N1 C1 C2 108.6(3)
N1 C1 C3 109.4(3)
C2 C1 C3 110.4(3)
N1 C1 C4 107.9(3)
C2 C1 C4 110.4(3)
C3 C1 C4 110.1(3)
N2 C5 C7 107.2(3)
N2 C5 C6 108.5(3)
C7 C5 C6 110.5(3)
N2 C5 C8 111.2(3)
C7 C5 C8 109.5(3)
C6 C5 C8 110.0(3)
C10 C9 C14 121.5(3)
C10 C9 O1 122.1(3)
C14 C9 O1 116.3(3)
C9 C10 C11 119.2(3)
C12 C11 C10 119.5(4)
C13 C12 C11 121.3(3)
C12 C13 C14 120.2(4)
O2 C14 C13 125.6(3)
O2 C14 C9 116.1(3)
C13 C14 C9 118.3(4)
C17 C16 O3 118.2(3)
C17 C16 C21 120.4(3)
O3 C16 C21 121.2(3)
C16 C17 C18 120.1(3)
C19 C18 C17 119.7(3)
C18 C19 C20 120.2(3)
C19 C20 C21 120.5(3)
O4 C21 C20 125.1(3)
O4 C21 C16 115.9(3)
C20 C21 C16 119.0(3)
C25A C23 C26 127.5(6)
C25A C23 N3 120.4(6)
C26 C23 N3 110.6(3)
C25A C23 C24A 121.1(9)
C26 C23 C24A 50.8(6)
N3 C23 C24A 104.3(6)
C25A C23 C25 37.8(6)
C26 C23 C25 114.3(4)
N3 C23 C25 109.4(3)
C24A C23 C25 146.3(6)
C25A C23 C24 68.4(7)
C26 C23 C24 109.1(4)
N3 C23 C24 106.9(3)
C24A C23 C24 62.9(6)
C25 C23 C24 106.1(4)
C25A C23 C26A 104.0(8)
C26 C23 C26A 48.8(5)
N3 C23 C26A 104.3(5)
C24A C23 C26A 99.5(8)
C25 C23 C26A 72.3(6)
C24 C23 C26A 147.1(6)
N4 C27 C28 108.4(3)
N4 C27 C30 107.4(3)
C28 C27 C30 110.6(3)
N4 C27 C29 110.5(3)
C28 C27 C29 110.5(3)
C30 C27 C29 109.4(3)
C32 C31 C36 121.1(3)
C32 C31 O5 122.6(3)
C36 C31 O5 116.3(3)
C31 C32 C33 119.1(3)
C34 C33 C32 120.2(3)
C33 C34 C35 120.9(3)
C36 C35 C34 119.0(3)
O6 C36 C35 124.5(3)
O6 C36 C31 115.7(3)
C35 C36 C31 119.7(3)
C39 C38 O7 118.4(3)
C39 C38 C43 120.2(3)
O7 C38 C43 121.3(3)
C40 C39 C38 120.3(4)
C41 C40 C39 120.3(4)
C40 C41 C42 120.2(4)
C43 C42 C41 120.5(4)
O8 C43 C42 125.7(4)
O8 C43 C38 115.9(3)
C42 C43 C38 118.3(4)

loop_
_geom_bond_atom_site_label_1
_geom_bond_atom_site_label_2
_geom_bond_distance
Cu P3 2.2028(9)
Cu P1 2.2406(9)
Cu Br 2.3499(5)
P1 O1 1.628(2)
P1 N1 1.687(3)
P1 N2 1.688(3)
P1 P2 2.5486(12)
P2 O3 1.668(2)
P2 N1 1.708(3)
P2 N2 1.720(3)
P3 O5 1.623(2)
P3 N4 1.684(3)
P3 N3 1.685(3)
P3 P4 2.5502(13)
P4 O7 1.667(2)
P4 N3 1.707(3)
P4 N4 1.727(3)
O1 C9 1.399(4)
O2 C14 1.355(4)
O2 C15 1.438(4)
O3 C16 1.387(4)
O4 C21 1.370(4)
O4 C22 1.428(4)
O5 C31 1.397(4)
O6 C36 1.373(4)
O6 C37 1.433(4)
O7 C38 1.385(4)
O8 C43 1.359(4)
O8 C44 1.434(5)
N1 C1 1.488(4)
N2 C5 1.481(4)
N3 C23 1.485(4)
N4 C27 1.493(4)
C1 C2 1.517(5)
C1 C3 1.522(5)
C1 C4 1.530(4)
C5 C7 1.519(5)
C5 C6 1.525(5)
C5 C8 1.538(5)
C9 C10 1.378(5)
C9 C14 1.398(5)
C10 C11 1.397(5)
C11 C12 1.379(6)
C12 C13 1.375(6)
C13 C14 1.393(5)
C16 C17 1.374(5)
C16 C21 1.395(5)
C17 C18 1.393(5)
C18 C19 1.377(5)
C19 C20 1.383(5)
C20 C21 1.385(5)
C23 C25A 1.387(11)
C23 C26 1.462(6)
C23 C24A 1.509(12)
C23 C25 1.519(6)
C23 C24 1.591(6)
C23 C26A 1.680(12)
C27 C28 1.510(5)
C27 C30 1.518(5)
C27 C29 1.529(5)
C31 C32 1.380(5)
C31 C36 1.388(5)
C32 C33 1.388(5)
C33 C34 1.379(5)
C34 C35 1.390(5)
C35 C36 1.388(5)
C38 C39 1.383(5)
C38 C43 1.398(5)
C39 C40 1.382(5)
C40 C41 1.355(6)
C41 C42 1.396(6)
C42 C43 1.391(5)
